data_7234724
loop_
_publ_author_name
'Subhashini Selvaraju'
'Santosh Adhikari'
'RaiAnna A. Hopson'
'Shuo Dai'
'Arnold L. Rheingold'
'Mario F. Borunda'
'Toby L. Nelson'

_publ_section_title
;
 Effects of structural variations on the optical and electronic properties
 of eumelanin-inspired small molecules
;
_journal_name_full 'Journal of Materials Chemistry C'
_journal_page_first 3995
_journal_page_last 3999
_journal_paper_doi 10.1039/C5TC03982G
_journal_volume 4
_journal_year 2016
_chemical_formula_sum 'C29 H21 F2 N O4'
_chemical_formula_weight 485.47
_chemical_name_systematic Nelson002
_space_group_crystal_system orthorhombic
_space_group_IT_number 29
_space_group_name_Hall 'P 2c -2ac'
_space_group_name_H-M_alt 'P c a 21'
_atom_sites_solution_hydrogens geom
_cell_angle_alpha 90
_cell_angle_beta 90
_cell_angle_gamma 90
_cell_formula_units_Z 4
_cell_length_a 23.809(4)
_cell_length_b 13.756(3)
_cell_length_c 7.2297(12)
_cell_measurement_reflns_used 2133
_cell_measurement_temperature 100(2)
_cell_measurement_theta_max 22.17
_cell_measurement_theta_min 2.26
_cell_volume 2367.8(8)
_computing_cell_refinement 'Bruker SAINT'
_computing_data_collection 'Bruker APEX2'
_computing_data_reduction 'Bruker SAINT'
_computing_molecular_graphics 'Bruker SHELXTL'
_computing_publication_material 'Bruker SHELXTL'
_computing_structure_refinement 'SHELXL-2013 (Sheldrick, 2013)'
_computing_structure_solution 'SHELXS-97 (Sheldrick 2008)'
_diffrn_ambient_temperature 100(2)
_diffrn_measured_fraction_theta_full 0.816
_diffrn_measured_fraction_theta_max 0.993
_diffrn_measurement_device_type 'Bruker APEX-II CCD'
_diffrn_measurement_method '\f and \w scans'
_diffrn_radiation_type MoK\a
_diffrn_radiation_wavelength 0.71073
_diffrn_reflns_av_R_equivalents 0.0944
_diffrn_reflns_av_unetI/netI 0.1533
_diffrn_reflns_Laue_measured_fraction_full 0.816
_diffrn_reflns_Laue_measured_fraction_max 0.993
_diffrn_reflns_limit_h_max 26
_diffrn_reflns_limit_h_min -24
_diffrn_reflns_limit_k_max 15
_diffrn_reflns_limit_k_min -9
_diffrn_reflns_limit_l_max 8
_diffrn_reflns_limit_l_min -8
_diffrn_reflns_number 4831
_diffrn_reflns_point_group_measured_fraction_full 0.606
_diffrn_reflns_point_group_measured_fraction_max 0.742
_diffrn_reflns_theta_full 25.000
_diffrn_reflns_theta_max 23.286
_diffrn_reflns_theta_min 1.710
_exptl_absorpt_coefficient_mu 0.101
_exptl_absorpt_correction_T_max 0.944
_exptl_absorpt_correction_T_min 0.909
_exptl_absorpt_correction_type multi-scan
_exptl_absorpt_process_details SADABS
_exptl_crystal_colour yellow
_exptl_crystal_density_diffrn 1.362
_exptl_crystal_description plate
_exptl_crystal_F_000 1008
_exptl_crystal_size_max 0.300
_exptl_crystal_size_mid 0.100
_exptl_crystal_size_min 0.050
_refine_diff_density_max 0.333
_refine_diff_density_min -0.233
_refine_diff_density_rms 0.064
_refine_ls_abs_structure_details
; 
 Flack x determined using 326 quotients [(I+)-(I-)]/[(I+)+(I-)] 
 (Parsons and Flack (2004), Acta Cryst. A60, s61). 
;
_refine_ls_abs_structure_Flack 0.2(10)
_refine_ls_extinction_coef 0.0060(18)
_refine_ls_extinction_expression Fc^*^=kFc[1+0.001xFc^2^\l^3^/sin(2\q)]^-1/4^
_refine_ls_extinction_method SHELXL
_refine_ls_goodness_of_fit_ref 0.942
_refine_ls_hydrogen_treatment constr
_refine_ls_matrix_type full
_refine_ls_number_parameters 330
_refine_ls_number_reflns 2531
_refine_ls_number_restraints 1
_refine_ls_restrained_S_all 0.942
_refine_ls_R_factor_all 0.1051
_refine_ls_R_factor_gt 0.0671
_refine_ls_shift/su_max 0.003
_refine_ls_shift/su_mean 0.000
_refine_ls_structure_factor_coef Fsqd
_refine_ls_weighting_details 'w=1/[\s^2^(Fo^2^)+(0.0010P)^2^] where P=(Fo^2^+2Fc^2^)/3'
_refine_ls_weighting_scheme calc
_refine_ls_wR_factor_gt 0.1461
_refine_ls_wR_factor_ref 0.1652
_reflns_Friedel_coverage 0.364
_reflns_Friedel_fraction_full 0.355
_reflns_Friedel_fraction_max 0.438
_reflns_number_gt 1670
_reflns_number_total 2531
_reflns_threshold_expression 'I > 2\s(I)'
_cod_data_source_file J-Mater-Chem-C-2016-4-3995.cif
_cod_data_source_block nelson02
_cod_original_cell_volume 2367.9(7)
_cod_database_code 7234724
_shelx_space_group_comment
; 
The symmetry employed for this shelxl refinement is uniquely defined 
by the following loop, which should always be used as a source of 
symmetry information in preference to the above space-group names. 
They are only intended as comments. 
;
_shelx_estimated_absorpt_t_min 0.970
_shelx_estimated_absorpt_t_max 0.995
_shelxl_version_number 2013-3

loop_
_space_group_symop_operation_xyz
'x, y, z'
'-x, -y, z+1/2'
'-x+1/2, y, z+1/2'
'x+1/2, -y, z'

loop_
_atom_site_label
_atom_site_type_symbol
_atom_site_fract_x
_atom_site_fract_y
_atom_site_fract_z
_atom_site_U_iso_or_equiv
_atom_site_adp_type
_atom_site_occupancy
_atom_site_site_symmetry_order
_atom_site_calc_flag
_atom_site_refinement_flags_posn
_atom_site_refinement_flags_adp
_atom_site_refinement_flags_occupancy
_atom_site_disorder_assembly
_atom_site_disorder_group
F1 F 0.3157(2) -0.1924(3) 0.6568(8) 0.0606(15) Uani 1 1 d . . . . .
F2 F -0.0467(2) 1.0394(3) 0.3449(8) 0.0650(16) Uani 1 1 d . . . . .
O1 O 0.0907(2) 0.2731(3) 0.4404(9) 0.0448(15) Uani 1 1 d . . . . .
O2 O 0.04076(18) 0.4484(3) 0.3807(8) 0.0386(13) Uani 1 1 d . . . . .
O3 O 0.3392(2) 0.6806(4) 0.3224(9) 0.0579(17) Uani 1 1 d . . . . .
O4 O 0.3841(3) 0.5383(5) 0.3736(10) 0.0684(18) Uani 1 1 d . . . . .
N1 N 0.2737(2) 0.4429(5) 0.3905(9) 0.0450(18) Uani 1 1 d . . . . .
C1 C 0.3938(3) 0.7266(7) 0.3246(17) 0.071(3) Uani 1 1 d . . . . .
H1A H 0.3894 0.7970 0.3089 0.106 Uiso 1 1 calc R U . . .
H1B H 0.4168 0.7007 0.2235 0.106 Uiso 1 1 calc R U . . .
H1C H 0.4124 0.7134 0.4430 0.106 Uiso 1 1 calc R U . . .
C2 C 0.3413(3) 0.5835(7) 0.3522(13) 0.050(2) Uani 1 1 d . . . . .
C3 C 0.2843(3) 0.5419(6) 0.3615(14) 0.051(2) Uani 1 1 d . . . . .
C4 C 0.2340(3) 0.5900(6) 0.3476(12) 0.040(2) Uani 1 1 d . . . . .
H4A H 0.2294 0.6578 0.3281 0.048 Uiso 1 1 calc R U . . .
C5 C 0.1902(3) 0.5212(5) 0.3671(11) 0.0354(18) Uani 1 1 d . . . . .
C6 C 0.2163(3) 0.4287(5) 0.3953(11) 0.040(2) Uani 1 1 d . . . . .
C7 C 0.1827(3) 0.3427(5) 0.4175(12) 0.042(2) Uani 1 1 d . . . . .
C8 C 0.1249(3) 0.3535(5) 0.4123(12) 0.0369(19) Uani 1 1 d . . . . .
C9 C 0.0985(3) 0.4457(5) 0.3898(12) 0.0367(19) Uani 1 1 d . . . . .
C10 C 0.1311(3) 0.5293(4) 0.3634(12) 0.0324(18) Uani 1 1 d . . . . .
C11 C 0.0634(4) 0.2389(6) 0.2745(14) 0.055(3) Uani 1 1 d . . . . .
H11A H 0.0348 0.1908 0.3072 0.082 Uiso 1 1 calc R U . . .
H11B H 0.0914 0.2088 0.1928 0.082 Uiso 1 1 calc R U . . .
H11C H 0.0457 0.2937 0.2107 0.082 Uiso 1 1 calc R U . . .
C12 C 0.0146(3) 0.4806(5) 0.5517(14) 0.041(2) Uani 1 1 d . . . . .
H12A H -0.0261 0.4704 0.5442 0.062 Uiso 1 1 calc R U . . .
H12B H 0.0223 0.5499 0.5704 0.062 Uiso 1 1 calc R U . . .
H12C H 0.0298 0.4434 0.6556 0.062 Uiso 1 1 calc R U . . .
C13 C 0.1031(3) 0.6216(5) 0.3466(12) 0.0350(18) Uani 1 1 d . . . . .
C14 C 0.0775(3) 0.6967(5) 0.3369(11) 0.0333(18) Uani 1 1 d . . . . .
C15 C 0.0450(3) 0.7856(5) 0.3349(11) 0.0373(19) Uani 1 1 d . . . . .
C16 C 0.0709(3) 0.8737(5) 0.3893(12) 0.039(2) Uani 1 1 d . . . . .
H16A H 0.1094 0.8744 0.4248 0.047 Uiso 1 1 calc R U . . .
C17 C 0.0396(4) 0.9591(5) 0.3902(12) 0.047(2) Uani 1 1 d . . . . .
H17A H 0.0563 1.0192 0.4245 0.057 Uiso 1 1 calc R U . . .
C18 C -0.0148(4) 0.9543(5) 0.3414(13) 0.047(2) Uani 1 1 d . . . . .
C19 C -0.0420(4) 0.8701(6) 0.2900(15) 0.058(3) Uani 1 1 d . . . . .
H19A H -0.0807 0.8699 0.2589 0.069 Uiso 1 1 calc R U . . .
C20 C -0.0105(3) 0.7865(6) 0.2855(14) 0.049(2) Uani 1 1 d . . . . .
H20A H -0.0278 0.7275 0.2472 0.058 Uiso 1 1 calc R U . . .
C21 C 0.2057(3) 0.2481(5) 0.4501(12) 0.041(2) Uani 1 1 d . . . . .
C22 C 0.2225(3) 0.1681(6) 0.4890(12) 0.043(2) Uani 1 1 d . . . . .
C23 C 0.2468(3) 0.0735(5) 0.5250(12) 0.038(2) Uani 1 1 d . . . . .
C24 C 0.3036(3) 0.0616(5) 0.5299(12) 0.045(2) Uani 1 1 d . . . . .
H24A H 0.3272 0.1158 0.5062 0.053 Uiso 1 1 calc R U . . .
C25 C 0.3281(4) -0.0287(6) 0.5690(12) 0.045(2) Uani 1 1 d . . . . .
H25A H 0.3676 -0.0380 0.5671 0.054 Uiso 1 1 calc R U . . .
C26 C 0.2914(4) -0.1034(6) 0.6106(13) 0.047(2) Uani 1 1 d . . . . .
C27 C 0.2355(4) -0.0955(5) 0.6112(13) 0.046(2) Uani 1 1 d . . . . .
H27A H 0.2125 -0.1499 0.6395 0.055 Uiso 1 1 calc R U . . .
C28 C 0.2115(3) -0.0055(5) 0.5694(11) 0.039(2) Uani 1 1 d . . . . .
H28A H 0.1719 0.0024 0.5709 0.047 Uiso 1 1 calc R U . . .
C29 C 0.3168(4) 0.3681(6) 0.4101(16) 0.063(3) Uani 1 1 d . . . . .
H29A H 0.3018 0.3140 0.4833 0.094 Uiso 1 1 calc R U . . .
H29B H 0.3496 0.3956 0.4727 0.094 Uiso 1 1 calc R U . . .
H29C H 0.3277 0.3444 0.2874 0.094 Uiso 1 1 calc R U . . .

loop_
_atom_site_aniso_label
_atom_site_aniso_U_11
_atom_site_aniso_U_22
_atom_site_aniso_U_33
_atom_site_aniso_U_23
_atom_site_aniso_U_13
_atom_site_aniso_U_12
F1 0.078(3) 0.043(2) 0.061(4) -0.004(3) -0.015(3) 0.025(3)
F2 0.091(4) 0.050(3) 0.054(4) 0.007(3) 0.018(3) 0.028(3)
O1 0.063(3) 0.028(2) 0.044(4) 0.004(3) 0.000(3) 0.004(3)
O2 0.042(3) 0.035(2) 0.039(3) 0.004(3) -0.001(3) 0.001(2)
O3 0.051(3) 0.068(4) 0.054(4) -0.011(4) 0.001(3) -0.017(3)
O4 0.052(3) 0.097(4) 0.056(5) 0.001(5) -0.007(4) 0.003(4)
N1 0.045(4) 0.064(4) 0.026(5) -0.008(4) -0.002(3) 0.012(3)
C1 0.054(5) 0.088(6) 0.070(8) -0.007(7) 0.004(5) -0.035(5)
C2 0.038(5) 0.086(6) 0.027(5) -0.003(6) -0.005(4) -0.003(5)
C3 0.047(5) 0.070(5) 0.037(6) -0.008(5) -0.005(5) -0.007(5)
C4 0.039(4) 0.057(4) 0.024(5) -0.008(5) 0.000(4) -0.003(4)
C5 0.049(5) 0.043(4) 0.014(4) -0.003(4) 0.003(4) 0.004(4)
C6 0.044(4) 0.052(4) 0.022(5) -0.005(4) 0.000(4) 0.001(4)
C7 0.052(5) 0.045(4) 0.028(5) 0.001(4) -0.002(4) 0.011(4)
C8 0.049(5) 0.031(4) 0.031(5) -0.005(4) 0.008(4) -0.001(4)
C9 0.040(4) 0.039(4) 0.032(5) 0.001(4) -0.001(4) 0.013(4)
C10 0.044(4) 0.029(4) 0.024(4) -0.003(4) -0.001(4) 0.007(3)
C11 0.071(6) 0.035(4) 0.058(7) -0.015(5) -0.007(5) 0.002(4)
C12 0.048(5) 0.029(4) 0.047(6) -0.002(4) 0.009(4) -0.007(4)
C13 0.040(4) 0.039(4) 0.026(5) -0.002(4) -0.002(4) -0.011(4)
C14 0.042(4) 0.031(4) 0.027(5) -0.006(4) -0.006(4) -0.003(4)
C15 0.047(5) 0.037(4) 0.027(5) 0.003(4) -0.002(4) -0.006(4)
C16 0.055(5) 0.037(4) 0.026(5) -0.002(4) 0.002(4) 0.009(4)
C17 0.071(6) 0.044(4) 0.027(5) -0.003(4) 0.002(5) 0.000(5)
C18 0.066(6) 0.043(4) 0.034(6) 0.016(5) 0.018(5) 0.018(5)
C19 0.045(5) 0.065(6) 0.063(7) 0.001(5) 0.004(5) 0.008(5)
C20 0.055(5) 0.040(4) 0.051(6) 0.003(4) -0.005(5) 0.004(4)
C21 0.054(5) 0.047(5) 0.022(5) -0.004(4) -0.005(4) 0.011(4)
C22 0.055(5) 0.047(5) 0.027(5) -0.004(4) 0.001(4) 0.002(4)
C23 0.044(5) 0.036(4) 0.035(5) -0.011(4) 0.000(4) 0.006(4)
C24 0.051(5) 0.046(4) 0.036(6) 0.013(4) 0.005(4) 0.008(4)
C25 0.048(5) 0.053(5) 0.035(5) 0.004(5) 0.000(4) 0.012(4)
C26 0.057(6) 0.051(5) 0.033(6) -0.007(5) -0.008(5) 0.008(5)
C27 0.065(7) 0.030(4) 0.042(6) -0.009(4) -0.009(5) -0.002(4)
C28 0.051(5) 0.044(4) 0.022(4) -0.007(4) -0.001(4) -0.006(4)
C29 0.067(6) 0.057(5) 0.063(7) -0.003(6) 0.008(6) 0.011(5)

loop_
_atom_type_symbol
_atom_type_description
_atom_type_scat_dispersion_real
_atom_type_scat_dispersion_imag
_atom_type_scat_source
C C 0.0033 0.0016 'International Tables Vol C Tables 4.2.6.8 and 6.1.1.4'
H H 0.0000 0.0000 'International Tables Vol C Tables 4.2.6.8 and 6.1.1.4'
O O 0.0106 0.0060 'International Tables Vol C Tables 4.2.6.8 and 6.1.1.4'
F F 0.0171 0.0103 'International Tables Vol C Tables 4.2.6.8 and 6.1.1.4'
N N 0.0061 0.0033 'International Tables Vol C Tables 4.2.6.8 and 6.1.1.4'

loop_
_geom_angle_atom_site_label_1
_geom_angle_atom_site_label_2
_geom_angle_atom_site_label_3
_geom_angle
_geom_angle_site_symmetry_1
_geom_angle_site_symmetry_3
C8 O1 C11 113.7(6) . .
C9 O2 C12 113.3(6) . .
C2 O3 C1 113.3(7) . .
C6 N1 C3 108.7(6) . .
C6 N1 C29 126.3(7) . .
C3 N1 C29 125.0(7) . .
O4 C2 O3 124.2(8) . .
O4 C2 C3 125.0(9) . .
O3 C2 C3 110.8(8) . .
C4 C3 N1 108.8(6) . .
C4 C3 C2 127.9(8) . .
N1 C3 C2 123.3(8) . .
C3 C4 C5 108.3(7) . .
C10 C5 C4 132.8(6) . .
C10 C5 C6 120.5(7) . .
C4 C5 C6 106.7(6) . .
N1 C6 C5 107.5(6) . .
N1 C6 C7 132.2(7) . .
C5 C6 C7 120.3(7) . .
C8 C7 C21 118.8(7) . .
C8 C7 C6 117.5(6) . .
C21 C7 C6 123.6(7) . .
C7 C8 O1 119.5(6) . .
C7 C8 C9 122.5(6) . .
O1 C8 C9 117.9(6) . .
O2 C9 C10 121.6(6) . .
O2 C9 C8 118.0(6) . .
C10 C9 C8 120.2(6) . .
C9 C10 C5 119.0(6) . .
C9 C10 C13 118.6(6) . .
C5 C10 C13 122.3(6) . .
C14 C13 C10 176.8(8) . .
C13 C14 C15 176.8(9) . .
C20 C15 C16 119.0(7) . .
C20 C15 C14 121.7(7) . .
C16 C15 C14 119.2(6) . .
C17 C16 C15 119.4(7) . .
C18 C17 C16 118.3(7) . .
C17 C18 C19 124.4(7) . .
C17 C18 F2 118.6(8) . .
C19 C18 F2 117.1(7) . .
C20 C19 C18 117.0(7) . .
C15 C20 C19 121.9(8) . .
C22 C21 C7 175.1(9) . .
C21 C22 C23 175.0(9) . .
C24 C23 C28 119.4(7) . .
C24 C23 C22 120.6(7) . .
C28 C23 C22 119.8(7) . .
C23 C24 C25 121.7(7) . .
C26 C25 C24 116.2(7) . .
C27 C26 C25 124.7(8) . .
C27 C26 F1 119.0(8) . .
C25 C26 F1 116.4(7) . .
C26 C27 C28 118.6(8) . .
C27 C28 C23 119.4(7) . .

loop_
_geom_bond_atom_site_label_1
_geom_bond_atom_site_label_2
_geom_bond_distance
_geom_bond_site_symmetry_2
F1 C26 1.393(9) .
F2 C18 1.395(8) .
O1 C8 1.388(8) .
O1 C11 1.444(10) .
O2 C9 1.377(8) .
O2 C12 1.454(10) .
O3 C2 1.353(11) .
O3 C1 1.448(9) .
O4 C2 1.204(9) .
N1 C6 1.380(9) .
N1 C3 1.401(10) .
N1 C29 1.460(10) .
C2 C3 1.474(11) .
C3 C4 1.371(10) .
C4 C5 1.416(10) .
C5 C10 1.410(10) .
C5 C6 1.431(10) .
C6 C7 1.438(10) .
C7 C8 1.385(10) .
C7 C21 1.432(10) .
C8 C9 1.424(9) .
C9 C10 1.401(10) .
C10 C13 1.439(10) .
C13 C14 1.202(9) .
C14 C15 1.446(9) .
C15 C20 1.370(11) .
C15 C16 1.416(10) .
C16 C17 1.392(10) .
C17 C18 1.345(11) .
C18 C19 1.378(11) .
C19 C20 1.373(11) .
C21 C22 1.204(10) .
C22 C23 1.447(11) .
C23 C24 1.364(11) .
C23 C28 1.410(10) .
C24 C25 1.400(10) .
C25 C26 1.382(11) .
C26 C27 1.338(12) .
C27 C28 1.395(10) .
